data_9015502
loop_
_publ_author_name
'Hejny, C.'
'Miletich, R.'
'Jasser, A.'
'Schouwink, P.'
'Crichton, W.'
'Kahlenberg, V.'

_publ_section_title
;
 Second-order P6c2-P31c transition and structural crystallography of
 the cyclosilicate benitoite, BaTiSi3O9, at high pressure
 Note: P = 6.14 GPa
;
_journal_name_full 'American Mineralogist'
_journal_page_first 1749
_journal_page_last 1763
_journal_paper_doi 10.2138/am.2012.4175
_journal_volume 97
_journal_year 2012
_chemical_compound_source 'San Benito, California, USA'
_chemical_formula_sum 'Ba O9 Si3 Ti'
_chemical_name_mineral Benitoite
_space_group_IT_number 159
_symmetry_space_group_name_Hall 'P 3 -2c'
_symmetry_space_group_name_H-M 'P 3 1 c'
_cell_angle_alpha 90
_cell_angle_beta 90
_cell_angle_gamma 120
_cell_length_a 11.2984
_cell_length_b 11.2984
_cell_length_c 9.6051
_cell_formula_units_Z 6
_cell_volume 1061.858
_database_code_amcsd 0019514
_exptl_crystal_density_diffrn 3.879
_cod_original_formula_sum 'Ba Ti Si3 O9'
_cod_database_code 9015502

loop_
_space_group_symop_operation_xyz
x,y,z
x-y,-y,1/2+z
-y,x-y,z
y,x,1/2+z
-x+y,-x,z
-x,-x+y,1/2+z

loop_
_atom_site_label
_atom_site_fract_x
_atom_site_fract_y
_atom_site_fract_z
_atom_site_U_iso_or_equiv
Ba1 0.00000 0.00000 0.00000 0.00810
Ba2 0.66667 0.33333 0.04600 0.01470
Ba3 0.33333 0.66667 0.04630 0.01410
Ti 0.33260 0.99890 0.03210 0.00680
Si1 0.71660 0.88000 0.27020 0.00750
Si2 0.17180 0.78830 0.78450 0.00650
Si3 0.49690 0.95080 0.28620 0.00840
O11 0.04290 0.81510 0.79190 0.00400
O12 0.62090 0.10540 0.27730 0.01900
O13 0.55950 0.84840 0.26630 0.01300
O21 0.76280 0.84390 0.12930 0.01700
O22 0.40840 0.15620 0.14360 0.00600
O23 0.39310 0.90880 0.15850 0.00900
O21m 0.81650 0.74640 0.90350 0.00900
O22m 0.26620 0.83690 0.91890 0.01200
O23m 0.50440 0.08900 0.93310 0.00800

loop_
_cod_related_entry_id
_cod_related_entry_database
_cod_related_entry_code
1 AMCSD 0019514
